data_4514333
loop_
_publ_author_name
'Liu, Wei'
'Ulaganathan, Mani'
'Abdelwahab, Ibrahim'
'Luo, Xin'
'Chen, Zhongxin'
'Rong Tan, Sherman Jun'
'Wang, Xiaowei'
'Liu, Yanpeng'
'Geng, Dechao'
'Bao, Yang'
'Chen, Jianyi'
'Loh, Kian Ping'

_publ_section_title
;
 Two-Dimensional Polymer Synthesized via Solid-State Polymerization for
 High-Performance Supercapacitors.
;
_journal_issue 1
_journal_name_full 'ACS nano'
_journal_page_first 852
_journal_page_last 860
_journal_paper_doi 10.1021/acsnano.7b08354
_journal_volume 12
_journal_year 2018
_chemical_formula_moiety 'C17 H7 Br2 N2'
_chemical_formula_sum 'C17 H7 Br2 N2'
_chemical_formula_weight 399.07
_space_group_crystal_system triclinic
_space_group_IT_number 2
_space_group_name_Hall '-P 1'
_space_group_name_H-M_alt 'P -1'
_symmetry_space_group_name_Hall '-P 1'
_symmetry_space_group_name_H-M 'P -1'
_atom_sites_solution_hydrogens geom
_audit_creation_method SHELXL-2014/6
_cell_angle_alpha 96.687(3)
_cell_angle_beta 96.766(2)
_cell_angle_gamma 95.701(2)
_cell_formula_units_Z 2
_cell_length_a 3.8581(2)
_cell_length_b 10.5438(6)
_cell_length_c 16.1258(9)
_cell_measurement_reflns_used 2686
_cell_measurement_temperature 100(2)
_cell_measurement_theta_max 28.439
_cell_measurement_theta_min 2.476
_cell_volume 642.72(6)
_computing_cell_refinement 'SHELXTL, Acta Cryst., Sect. A 2008, 64, 112-122.'
_computing_data_collection 'APEX v2014.11.0'
_computing_data_reduction 'Saint, APEX v2014.11.0.'
_computing_molecular_graphics Ortep3
_computing_publication_material 'APEX v2014.11.0.'
_computing_structure_refinement 'SHELXL-2014/6 (Sheldrick, 2014)'
_computing_structure_solution 'SHELXT, Acta Cryst., Sect. A 2015, A71, 3-8.'
_diffrn_ambient_temperature 100(2)
_diffrn_measured_fraction_theta_full 0.999
_diffrn_measured_fraction_theta_max 0.993
_diffrn_measurement_device_type 'Bruker AXS D8 Venture '
_diffrn_measurement_method 'profile data from \q/2\q scans'
_diffrn_radiation_type MoK\a
_diffrn_radiation_wavelength 0.71073
_diffrn_reflns_av_R_equivalents 0.0524
_diffrn_reflns_av_unetI/netI 0.0554
_diffrn_reflns_Laue_measured_fraction_full 0.999
_diffrn_reflns_Laue_measured_fraction_max 0.993
_diffrn_reflns_limit_h_max 4
_diffrn_reflns_limit_h_min -5
_diffrn_reflns_limit_k_max 14
_diffrn_reflns_limit_k_min -14
_diffrn_reflns_limit_l_max 21
_diffrn_reflns_limit_l_min -21
_diffrn_reflns_number 13295
_diffrn_reflns_point_group_measured_fraction_full 0.999
_diffrn_reflns_point_group_measured_fraction_max 0.993
_diffrn_reflns_theta_full 25.242
_diffrn_reflns_theta_max 28.439
_diffrn_reflns_theta_min 2.476
_exptl_absorpt_coefficient_mu 6.298
_exptl_absorpt_correction_T_max 0.858
_exptl_absorpt_correction_T_min 0.304
_exptl_absorpt_correction_type multi-scan
_exptl_absorpt_process_details Sadabs
_exptl_crystal_colour red
_exptl_crystal_density_diffrn 2.062
_exptl_crystal_description 'thin plate'
_exptl_crystal_F_000 386
_exptl_crystal_size_max 0.248
_exptl_crystal_size_mid 0.051
_exptl_crystal_size_min 0.025
_refine_diff_density_max 0.667
_refine_diff_density_min -0.496
_refine_diff_density_rms 0.137
_refine_ls_extinction_method none
_refine_ls_goodness_of_fit_ref 1.038
_refine_ls_hydrogen_treatment constr
_refine_ls_matrix_type full
_refine_ls_number_parameters 190
_refine_ls_number_reflns 3210
_refine_ls_number_restraints 0
_refine_ls_restrained_S_all 1.038
_refine_ls_R_factor_all 0.0643
_refine_ls_R_factor_gt 0.0352
_refine_ls_shift/su_max 0.001
_refine_ls_shift/su_mean 0.000
_refine_ls_structure_factor_coef Fsqd
_refine_ls_weighting_details 'w=1/[\s^2^(Fo^2^)+(0.0279P)^2^+0.3997P] where P=(Fo^2^+2Fc^2^)/3'
_refine_ls_weighting_scheme calc
_refine_ls_wR_factor_gt 0.0600
_refine_ls_wR_factor_ref 0.0663
_reflns_Friedel_coverage 0.000
_reflns_number_gt 2420
_reflns_number_total 3210
_reflns_threshold_expression 'I > 2\s(I)'
_cod_data_source_file nn7b08354_si_003.cif
_cod_data_source_block shelx
_cod_depositor_comments 'Adding full bibliography for 4514332--4514333.cif.'
_cod_database_code 4514333
_shelx_space_group_comment
;
The symmetry employed for this shelxl refinement is uniquely defined
by the following loop, which should always be used as a source of
symmetry information in preference to the above space-group names.
They are only intended as comments.
;
_shelx_estimated_absorpt_t_min 0.304
_shelx_estimated_absorpt_t_max 0.858
_shelxl_version_number 2014/6

loop_
_space_group_symop_operation_xyz
'x, y, z'
'-x, -y, -z'

loop_
_atom_site_label
_atom_site_type_symbol
_atom_site_fract_x
_atom_site_fract_y
_atom_site_fract_z
_atom_site_U_iso_or_equiv
_atom_site_adp_type
_atom_site_occupancy
_atom_site_site_symmetry_order
_atom_site_calc_flag
_atom_site_refinement_flags_posn
_atom_site_refinement_flags_adp
Br1 Br 0.96765(8) 0.24264(3) 0.74926(2) 0.01444(9) Uani 1 1 d . .
Br2 Br 0.26156(9) 0.74932(3) 1.04409(2) 0.01701(10) Uani 1 1 d . .
N1 N 0.5910(7) 1.0426(2) 0.33726(15) 0.0103(5) Uani 1 1 d . .
N2 N 0.6466(7) 0.7664(2) 0.55087(15) 0.0104(5) Uani 1 1 d . .
C1 C 0.5168(8) 1.1538(3) 0.31446(19) 0.0106(6) Uani 1 1 d . .
C2 C 0.5455(8) 1.0221(3) 0.41756(19) 0.0105(6) Uani 1 1 d . .
C3 C 0.6166(8) 0.9049(3) 0.44402(19) 0.0119(7) Uani 1 1 d . .
H3 H 0.6941 0.8408 0.4063 0.014 Uiso 1 1 calc R U
C4 C 0.5738(8) 0.8819(3) 0.52560(19) 0.0101(6) Uani 1 1 d . .
C5 C 0.6025(8) 0.7490(3) 0.62903(18) 0.0102(6) Uani 1 1 d . .
C6 C 0.6785(8) 0.6271(3) 0.65842(19) 0.0095(6) Uani 1 1 d . .
C7 C 0.7915(8) 0.5318(3) 0.60312(19) 0.0119(7) Uani 1 1 d . .
H7 H 0.8131 0.5469 0.5469 0.014 Uiso 1 1 calc R U
C8 C 0.8719(8) 0.4164(3) 0.62848(19) 0.0126(7) Uani 1 1 d . .
H8 H 0.9464 0.3520 0.5905 0.015 Uiso 1 1 calc R U
C9 C 0.8407(8) 0.3973(3) 0.7113(2) 0.0120(6) Uani 1 1 d . .
C10 C 0.7264(8) 0.4885(3) 0.76703(19) 0.0110(6) Uani 1 1 d . .
H10 H 0.7060 0.4722 0.8231 0.013 Uiso 1 1 calc R U
C11 C 0.6402(8) 0.6053(3) 0.74128(19) 0.0109(6) Uani 1 1 d . .
C12 C 0.5135(8) 0.7040(3) 0.79904(19) 0.0104(6) Uani 1 1 d . .
C13 C 0.4402(8) 0.8223(3) 0.77170(19) 0.0100(6) Uani 1 1 d . .
C14 C 0.3268(8) 0.9171(3) 0.82690(19) 0.0119(6) Uani 1 1 d . .
H14 H 0.2825 0.9969 0.8083 0.014 Uiso 1 1 calc R U
C15 C 0.2784(8) 0.8967(3) 0.9077(2) 0.0138(7) Uani 1 1 d . .
H15 H 0.2013 0.9615 0.9450 0.017 Uiso 1 1 calc R U
C16 C 0.3448(8) 0.7791(3) 0.93367(19) 0.0138(7) Uani 1 1 d . .
C17 C 0.4612(8) 0.6848(3) 0.88157(19) 0.0120(7) Uani 1 1 d . .
H17 H 0.5067 0.6059 0.9014 0.014 Uiso 1 1 calc R U

loop_
_atom_site_aniso_label
_atom_site_aniso_U_11
_atom_site_aniso_U_22
_atom_site_aniso_U_33
_atom_site_aniso_U_23
_atom_site_aniso_U_13
_atom_site_aniso_U_12
Br1 0.01812(19) 0.01223(17) 0.01462(17) 0.00444(13) 0.00326(14) 0.00532(13)
Br2 0.0206(2) 0.02214(19) 0.01010(16) 0.00439(13) 0.00559(14) 0.00463(14)
N1 0.0109(14) 0.0106(13) 0.0097(13) 0.0021(10) 0.0013(11) 0.0017(10)
N2 0.0122(14) 0.0099(13) 0.0092(13) 0.0026(10) 0.0009(11) 0.0005(10)
C1 0.0069(15) 0.0136(15) 0.0107(15) 0.0010(12) 0.0004(12) -0.0005(12)
C2 0.0099(16) 0.0116(15) 0.0095(15) 0.0007(12) 0.0015(12) -0.0002(12)
C3 0.0148(17) 0.0076(14) 0.0125(16) -0.0025(12) 0.0010(13) 0.0025(12)
C4 0.0090(15) 0.0098(14) 0.0113(15) 0.0011(12) 0.0007(13) 0.0006(12)
C5 0.0084(16) 0.0117(15) 0.0096(15) 0.0006(12) -0.0014(13) 0.0007(12)
C6 0.0085(15) 0.0086(14) 0.0106(15) 0.0014(12) -0.0014(12) 0.0001(12)
C7 0.0108(16) 0.0127(15) 0.0125(16) 0.0043(13) 0.0004(13) 0.0005(12)
C8 0.0121(16) 0.0120(15) 0.0129(16) -0.0002(13) 0.0004(13) 0.0016(12)
C9 0.0100(16) 0.0098(15) 0.0156(16) 0.0026(13) -0.0015(13) 0.0011(12)
C10 0.0095(16) 0.0145(15) 0.0093(15) 0.0028(12) 0.0013(12) 0.0011(12)
C11 0.0081(16) 0.0121(15) 0.0124(16) 0.0031(13) 0.0002(13) 0.0005(12)
C12 0.0080(15) 0.0118(15) 0.0100(15) -0.0004(12) 0.0012(12) -0.0028(12)
C13 0.0096(16) 0.0117(15) 0.0081(14) -0.0001(12) 0.0020(12) -0.0005(12)
C14 0.0128(16) 0.0131(15) 0.0105(15) 0.0036(12) 0.0006(13) 0.0039(13)
C15 0.0142(17) 0.0142(16) 0.0128(16) -0.0006(13) 0.0021(14) 0.0025(13)
C16 0.0111(17) 0.0210(17) 0.0089(15) 0.0033(13) 0.0008(13) -0.0011(13)
C17 0.0121(16) 0.0129(15) 0.0106(15) 0.0016(12) 0.0005(13) 0.0004(13)

loop_
_atom_type_symbol
_atom_type_description
_atom_type_scat_dispersion_real
_atom_type_scat_dispersion_imag
_atom_type_scat_source
C C 0.0033 0.0016 'International Tables Vol C Tables 4.2.6.8 and 6.1.1.4'
H H 0.0000 0.0000 'International Tables Vol C Tables 4.2.6.8 and 6.1.1.4'
N N 0.0061 0.0033 'International Tables Vol C Tables 4.2.6.8 and 6.1.1.4'
Br Br -0.2901 2.4595 'International Tables Vol C Tables 4.2.6.8 and 6.1.1.4'

loop_
_geom_angle_atom_site_label_1
_geom_angle_atom_site_label_2
_geom_angle_atom_site_label_3
_geom_angle
_geom_angle_site_symmetry_1
_geom_angle_site_symmetry_3
C1 N1 C2 116.9(3) . .
C5 N2 C4 117.1(3) . .
N1 C1 C5 122.3(3) . 2_676
N1 C1 C13 118.0(3) . 2_676
C5 C1 C13 119.7(3) 2_676 2_676
N1 C2 C3 118.8(3) . .
N1 C2 C4 121.3(3) . 2_676
C3 C2 C4 119.8(3) . 2_676
C4 C3 C2 120.0(3) . .
C4 C3 H3 120.0 . .
C2 C3 H3 120.0 . .
N2 C4 C3 119.3(3) . .
N2 C4 C2 120.5(3) . 2_676
C3 C4 C2 120.2(3) . 2_676
N2 C5 C1 121.8(3) . 2_676
N2 C5 C6 118.7(3) . .
C1 C5 C6 119.4(3) 2_676 .
C7 C6 C11 119.9(3) . .
C7 C6 C5 119.5(3) . .
C11 C6 C5 120.6(3) . .
C8 C7 C6 121.5(3) . .
C8 C7 H7 119.3 . .
C6 C7 H7 119.3 . .
C7 C8 C9 118.0(3) . .
C7 C8 H8 121.0 . .
C9 C8 H8 121.0 . .
C10 C9 C8 122.0(3) . .
C10 C9 Br1 119.1(2) . .
C8 C9 Br1 118.9(2) . .
C9 C10 C11 120.3(3) . .
C9 C10 H10 119.9 . .
C11 C10 H10 119.9 . .
C10 C11 C6 118.4(3) . .
C10 C11 C12 121.5(3) . .
C6 C11 C12 120.1(3) . .
C17 C12 C13 118.0(3) . .
C17 C12 C11 122.0(3) . .
C13 C12 C11 119.9(3) . .
C14 C13 C12 120.0(3) . .
C14 C13 C1 119.7(3) . 2_676
C12 C13 C1 120.2(3) . 2_676
C15 C14 C13 121.1(3) . .
C15 C14 H14 119.5 . .
C13 C14 H14 119.5 . .
C14 C15 C16 118.5(3) . .
C14 C15 H15 120.7 . .
C16 C15 H15 120.7 . .
C17 C16 C15 121.9(3) . .
C17 C16 Br2 119.8(2) . .
C15 C16 Br2 118.3(2) . .
C16 C17 C12 120.4(3) . .
C16 C17 H17 119.8 . .
C12 C17 H17 119.8 . .

loop_
_geom_bond_atom_site_label_1
_geom_bond_atom_site_label_2
_geom_bond_distance
_geom_bond_site_symmetry_2
Br1 C9 1.896(3) .
Br2 C16 1.902(3) .
N1 C1 1.317(4) .
N1 C2 1.366(4) .
N2 C5 1.323(4) .
N2 C4 1.373(4) .
C1 C5 1.438(4) 2_676
C1 C13 1.466(4) 2_676
C2 C3 1.395(4) .
C2 C4 1.433(4) 2_676
C3 C4 1.391(4) .
C3 H3 0.9500 .
C4 C2 1.433(4) 2_676
C5 C1 1.438(4) 2_676
C5 C6 1.465(4) .
C6 C7 1.402(4) .
C6 C11 1.404(4) .
C7 C8 1.380(4) .
C7 H7 0.9500 .
C8 C9 1.391(4) .
C8 H8 0.9500 .
C9 C10 1.379(4) .
C10 C11 1.402(4) .
C10 H10 0.9500 .
C11 C12 1.474(4) .
C12 C17 1.404(4) .
C12 C13 1.414(4) .
C13 C14 1.398(4) .
C13 C1 1.466(4) 2_676
C14 C15 1.377(4) .
C14 H14 0.9500 .
C15 C16 1.391(4) .
C15 H15 0.9500 .
C16 C17 1.371(4) .
C17 H17 0.9500 .

loop_
_geom_hbond_atom_site_label_D
_geom_hbond_atom_site_label_H
_geom_hbond_atom_site_label_A
_geom_hbond_distance_DH
_geom_hbond_distance_HA
_geom_hbond_distance_DA
_geom_hbond_angle_DHA
_geom_hbond_site_symmetry_A
C3 H3 Br1 0.95 3.04 3.905(3) 151.7 2_766
C3 H3 Br1 0.95 3.04 3.905(3) 151.7 2_766

loop_
_geom_torsion_atom_site_label_1
_geom_torsion_atom_site_label_2
_geom_torsion_atom_site_label_3
_geom_torsion_atom_site_label_4
_geom_torsion
_geom_torsion_site_symmetry_1
_geom_torsion_site_symmetry_4
C2 N1 C1 C5 0.8(4) . 2_676
C2 N1 C1 C13 -179.4(3) . 2_676
C1 N1 C2 C3 179.2(3) . .
C1 N1 C2 C4 -0.7(4) . 2_676
N1 C2 C3 C4 179.7(3) . .
C4 C2 C3 C4 -0.5(5) 2_676 .
C5 N2 C4 C3 179.9(3) . .
C5 N2 C4 C2 -0.2(4) . 2_676
C2 C3 C4 N2 -179.6(3) . .
C2 C3 C4 C2 0.5(5) . 2_676
C4 N2 C5 C1 0.1(4) . 2_676
C4 N2 C5 C6 -179.8(3) . .
N2 C5 C6 C7 -0.7(4) . .
C1 C5 C6 C7 179.4(3) 2_676 .
N2 C5 C6 C11 179.1(3) . .
C1 C5 C6 C11 -0.8(4) 2_676 .
C11 C6 C7 C8 -1.0(5) . .
C5 C6 C7 C8 178.9(3) . .
C6 C7 C8 C9 -0.5(5) . .
C7 C8 C9 C10 1.3(5) . .
C7 C8 C9 Br1 -177.5(2) . .
C8 C9 C10 C11 -0.6(5) . .
Br1 C9 C10 C11 178.2(2) . .
C9 C10 C11 C6 -1.0(5) . .
C9 C10 C11 C12 179.3(3) . .
C7 C6 C11 C10 1.7(4) . .
C5 C6 C11 C10 -178.1(3) . .
C7 C6 C11 C12 -178.5(3) . .
C5 C6 C11 C12 1.6(4) . .
C10 C11 C12 C17 -2.2(5) . .
C6 C11 C12 C17 178.1(3) . .
C10 C11 C12 C13 177.9(3) . .
C6 C11 C12 C13 -1.8(4) . .
C17 C12 C13 C14 1.4(4) . .
C11 C12 C13 C14 -178.7(3) . .
C17 C12 C13 C1 -178.7(3) . 2_676
C11 C12 C13 C1 1.2(4) . 2_676
C12 C13 C14 C15 -1.2(5) . .
C1 C13 C14 C15 178.9(3) 2_676 .
C13 C14 C15 C16 0.0(5) . .
C14 C15 C16 C17 1.0(5) . .
C14 C15 C16 Br2 -177.8(2) . .
C15 C16 C17 C12 -0.7(5) . .
Br2 C16 C17 C12 178.1(2) . .
C13 C12 C17 C16 -0.5(5) . .
C11 C12 C17 C16 179.6(3) . .
